data_1542002
loop_
_publ_author_name
'Lindqvist, O.'

_publ_section_title
;
 The crystal structure of telluric acid, Te (O H)6 (mon)
;
_journal_name_full 'Acta Chemica Scandinavica (1-27,1973-42,1988)'
_journal_page_first 3178
_journal_page_last 3188
_journal_volume 24
_journal_year 1970
_chemical_formula_sum 'H6 O6 Te'
_chemical_name_systematic 'Te (O H)6'
_space_group_IT_number 14
_symmetry_space_group_name_Hall '-P 2yn'
_symmetry_space_group_name_H-M 'P 1 21/n 1'
_cell_angle_alpha 90
_cell_angle_beta 133.88
_cell_angle_gamma 90
_cell_formula_units_Z 4
_cell_length_a 6.495
_cell_length_b 9.32
_cell_length_c 11.393
_cell_volume 497.100
_citation_journal_id_ASTM ACSAA4
_cod_data_source_file Lindqvist_ACSAA4_1970_941.cif
_cod_data_source_block H6O6Te1
_cod_original_cell_volume 497.0999
_cod_original_sg_symbol_Hall '-P 2ybc (x-z,y,z)'
_cod_original_formula_sum 'H6 O6 Te1'
_cod_database_code 1542002

loop_
_symmetry_equiv_pos_as_xyz
x,y,z
-x+1/2,y+1/2,-z+1/2
-x,-y,-z
x-1/2,-y-1/2,z-1/2

loop_
_atom_site_label
_atom_site_type_symbol
_atom_site_fract_x
_atom_site_fract_y
_atom_site_fract_z
_atom_site_occupancy
_atom_site_U_iso_or_equiv
H3 H+1 0.499 0.084 0.13 1 0.0
O3 O-2 0.7739 0.3744 0.5373 1 0.0
O4 O-2 0.6895 0.0957 0.4544 1 0.0
O2 O-2 0.1255 0.0482 0.2037 1 0.0
O6 O-2 0.7168 0.3243 0.0774 1 0.0
H1 H+1 0.199 0.282 0.457 1 0.0
O5 O-2 0.3241 0.4509 0.7845 1 0.0
H4 H+1 0.994 0.08 0.264 1 0.0
Te2 Te+6 0 0 0.5 1 0.0
O1 O-2 0.7291 0.1544 0.8928 1 0.0
H2 H+1 0.268 0.118 0.275 1 0.0
Te1 Te+6 0 0 0 1 0.0
H5 H+1 0.883 0.346 0.192 1 0.0
